data_4028936
loop_
_publ_author_name
'Bentabed-Ababsa, Ghenia'
'Derdour, Aicha'
'Roisnel, Thierry'
'S\'aez, Jose A.'
'P\'erez, Patricia'
'Chamorro, Eduardo'
'Domingo, Luis R.'
'Mongin, Florence'

_publ_section_title
;
 A Combined Experimental and Theoretical Study of the Polar [3 + 2]
 Cycloaddition of Electrophilically Activated Carbonyl Ylides with
 Aldehydes and Imines
;
_journal_issue 5
_journal_name_full 'The Journal of Organic Chemistry'
_journal_page_first 2120
_journal_page_last 2133
_journal_paper_doi 10.1021/jo8027104
_journal_volume 74
_journal_year 2009
_chemical_compound_source 'synthesis as described'
_chemical_formula_moiety 'C18 H12 N2 O4'
_chemical_formula_sum 'C18 H12 N2 O4'
_chemical_formula_weight 320.3
_chemical_name_systematic
;
 ?
;
_space_group_IT_number 14
_symmetry_cell_setting monoclinic
_symmetry_Int_Tables_number 14
_symmetry_space_group_name_Hall '-P 2yab'
_symmetry_space_group_name_H-M 'P 1 21/a 1'
_atom_sites_solution_hydrogens geom
_atom_sites_solution_primary direct
_atom_sites_solution_secondary difmap
_cell_angle_alpha 90
_cell_angle_beta 91.425(3)
_cell_angle_gamma 90
_cell_formula_units_Z 4
_cell_length_a 13.4303(7)
_cell_length_b 7.8903(4)
_cell_length_c 13.9246(6)
_cell_measurement_reflns_used 3820
_cell_measurement_temperature 100(2)
_cell_measurement_theta_max 27.47
_cell_measurement_theta_min 2.97
_cell_measurement_wavelength 0.71073
_cell_volume 1475.12(12)
_computing_cell_refinement 'Bruker SMART'
_computing_data_collection 'Bruker SMART'
_computing_data_reduction 'Bruker SAINT'
_computing_molecular_graphics 'Ortep-3 for Windows (Farrugia, 1997)'
_computing_publication_material 'WinGX publication routines (Farrugia, 1999)'
_computing_structure_refinement 'SHELXL-97 (Sheldrick, 1997)'
_computing_structure_solution 'SIR97 (Altomare et al., 1999)'
_diffrn_ambient_temperature 100(2)
_diffrn_detector 'CCD plate'
_diffrn_measured_fraction_theta_full 0.998
_diffrn_measured_fraction_theta_max 0.998
_diffrn_measurement_device_type 'APEXII, Bruker-AXS'
_diffrn_measurement_method 'CCD rotation images, thin slices'
_diffrn_radiation_monochromator graphite
_diffrn_radiation_probe x-ray
_diffrn_radiation_type MoK\a
_diffrn_radiation_wavelength 0.71073
_diffrn_reflns_av_R_equivalents 0.0378
_diffrn_reflns_av_unetI/netI 0.0361
_diffrn_reflns_limit_h_max 14
_diffrn_reflns_limit_h_min -17
_diffrn_reflns_limit_k_max 9
_diffrn_reflns_limit_k_min -10
_diffrn_reflns_limit_l_max 18
_diffrn_reflns_limit_l_min -18
_diffrn_reflns_number 12119
_diffrn_reflns_theta_full 27.47
_diffrn_reflns_theta_max 27.47
_diffrn_reflns_theta_min 2.93
_exptl_absorpt_coefficient_mu 0.104
_exptl_absorpt_correction_T_max 0.981
_exptl_absorpt_correction_T_min 0.940
_exptl_absorpt_correction_type multi-scan
_exptl_absorpt_process_details
;
  [Sheldrick, G.M. (2002). SADABS Bruker AXS Inc., Madison, Wisconsin, USA]
;
_exptl_crystal_colour colourless
_exptl_crystal_density_diffrn 1.442
_exptl_crystal_density_method 'not measured'
_exptl_crystal_description prism
_exptl_crystal_F_000 664
_exptl_crystal_size_max 0.55
_exptl_crystal_size_mid 0.32
_exptl_crystal_size_min 0.18
_refine_diff_density_max 0.326
_refine_diff_density_min -0.212
_refine_diff_density_rms 0.044
_refine_ls_extinction_method none
_refine_ls_goodness_of_fit_ref 1.04
_refine_ls_hydrogen_treatment constr
_refine_ls_matrix_type full
_refine_ls_number_parameters 217
_refine_ls_number_reflns 3377
_refine_ls_number_restraints 0
_refine_ls_restrained_S_all 1.04
_refine_ls_R_factor_all 0.0505
_refine_ls_R_factor_gt 0.0391
_refine_ls_shift/su_max 0.001
_refine_ls_shift/su_mean 0
_refine_ls_structure_factor_coef Fsqd
_refine_ls_weighting_details 'calc w=1/[\s^2^(Fo^2^)+(0.0361P)^2^+0.5688P] where P=(Fo^2^+2Fc^2^)/3'
_refine_ls_weighting_scheme calc
_refine_ls_wR_factor_gt 0.0885
_refine_ls_wR_factor_ref 0.0941
_reflns_number_gt 2781
_reflns_number_total 3377
_reflns_threshold_expression >2sigma(I)
_cod_data_source_file jo8027104sup1.cif
_cod_data_source_block 6a
_cod_original_sg_symbol_H-M 'P 21/a'
_cod_database_code 4028936

loop_
_symmetry_equiv_pos_as_xyz
'x, y, z'
'-x+1/2, y+1/2, -z'
'-x, -y, -z'
'x-1/2, -y-1/2, z'

loop_
_atom_site_label
_atom_site_type_symbol
_atom_site_fract_x
_atom_site_fract_y
_atom_site_fract_z
_atom_site_U_iso_or_equiv
_atom_site_adp_type
_atom_site_occupancy
_atom_site_calc_flag
_atom_site_refinement_flags
N1 N 1.13890(10) 0.46956(17) 0.26925(8) 0.0281(3) Uani 1 d .
O1 O 0.95588(7) 0.32553(12) 0.12462(6) 0.0207(2) Uani 1 d .
O4 O 0.80938(7) -0.25047(14) 0.43749(7) 0.0255(2) Uani 1 d .
O2 O 0.94917(7) 0.03768(12) 0.13804(6) 0.0188(2) Uani 1 d .
O3 O 0.94576(7) -0.32303(13) 0.53472(7) 0.0220(2) Uani 1 d .
C6 C 0.77750(11) 0.20470(17) -0.14883(9) 0.0214(3) Uani 1 d .
H6 H 0.7809 0.2342 -0.2148 0.026 Uiso 1 calc R
C9 C 0.76692(11) 0.11936(18) 0.04486(9) 0.0205(3) Uani 1 d .
H9 H 0.763 0.091 0.111 0.025 Uiso 1 calc R
C16 C 0.97613(10) -0.22389(17) 0.45932(9) 0.0180(3) Uani 1 d .
C5 C 0.86333(11) 0.20692(17) -0.09059(9) 0.0195(3) Uani 1 d .
H5 H 0.9254 0.2376 -0.1169 0.023 Uiso 1 calc R
C17 C 1.06960(11) 0.39048(18) 0.25087(9) 0.0201(3) Uani 1 d .
C4 C 0.85814(10) 0.16404(17) 0.00649(9) 0.0177(3) Uani 1 d .
C1 C 0.95062(10) 0.16751(17) 0.06880(9) 0.0185(3) Uani 1 d .
H1 H 1.0108 0.1561 0.0285 0.022 Uiso 1 calc R
C7 C 0.68752(11) 0.15965(18) -0.11061(10) 0.0222(3) Uani 1 d .
H7 H 0.6291 0.158 -0.1504 0.027 Uiso 1 calc R
C13 C 1.07046(10) -0.16771(18) 0.44101(9) 0.0199(3) Uani 1 d .
H13 H 1.126 -0.1977 0.481 0.024 Uiso 1 calc R
N2 N 0.82832(10) 0.34098(17) 0.32753(9) 0.0287(3) Uani 1 d .
C11 C 0.90237(10) -0.07770(18) 0.32262(9) 0.0190(3) Uani 1 d .
H11 H 0.8459 -0.0475 0.2839 0.023 Uiso 1 calc R
C18 C 0.89719(11) 0.31575(17) 0.28317(9) 0.0204(3) Uani 1 d .
C15 C 0.89443(10) -0.18067(17) 0.40139(9) 0.0183(3) Uani 1 d .
C8 C 0.68191(11) 0.11646(18) -0.01375(10) 0.0226(3) Uani 1 d .
H8 H 0.6198 0.085 0.0121 0.027 Uiso 1 calc R
C14 C 1.08065(10) -0.06335(17) 0.35992(9) 0.0186(3) Uani 1 d .
H14 H 1.1448 -0.0224 0.3443 0.022 Uiso 1 calc R
C3 C 0.98366(10) 0.28347(17) 0.22075(9) 0.0180(3) Uani 1 d .
C2 C 1.01367(10) 0.09053(17) 0.21524(9) 0.0176(3) Uani 1 d .
H2 H 1.0844 0.0812 0.1951 0.021 Uiso 1 calc R
C10 C 0.99876(10) -0.01895(17) 0.30212(9) 0.0174(3) Uani 1 d .
C12 C 0.84324(11) -0.36304(19) 0.51259(10) 0.0237(3) Uani 1 d .
H12A H 0.8372 -0.4823 0.4911 0.028 Uiso 1 calc R
H12B H 0.8025 -0.3479 0.5703 0.028 Uiso 1 calc R

loop_
_atom_site_aniso_label
_atom_site_aniso_U_11
_atom_site_aniso_U_22
_atom_site_aniso_U_33
_atom_site_aniso_U_23
_atom_site_aniso_U_13
_atom_site_aniso_U_12
N1 0.0306(7) 0.0295(7) 0.0241(6) 0.0044(5) -0.0006(5) -0.0095(6)
O1 0.0270(5) 0.0171(5) 0.0178(4) 0.0000(4) -0.0026(4) 0.0007(4)
O4 0.0161(5) 0.0319(6) 0.0285(5) 0.0107(4) -0.0008(4) -0.0047(4)
O2 0.0210(5) 0.0176(5) 0.0175(4) 0.0012(4) -0.0020(4) -0.0001(4)
O3 0.0183(5) 0.0254(6) 0.0223(5) 0.0069(4) -0.0001(4) -0.0006(4)
C6 0.0281(8) 0.0176(7) 0.0184(6) 0.0001(5) -0.0003(5) 0.0025(6)
C9 0.0230(7) 0.0188(7) 0.0199(6) 0.0021(5) 0.0031(5) 0.0009(6)
C16 0.0201(7) 0.0163(7) 0.0176(6) 0.0003(5) 0.0012(5) 0.0020(5)
C5 0.0219(7) 0.0175(7) 0.0192(6) -0.0003(5) 0.0053(5) 0.0006(6)
C17 0.0239(7) 0.0195(7) 0.0170(6) 0.0025(5) 0.0028(5) 0.0005(6)
C4 0.0200(7) 0.0142(7) 0.0190(6) -0.0015(5) 0.0006(5) 0.0018(5)
C1 0.0195(7) 0.0174(7) 0.0188(6) -0.0004(5) 0.0037(5) 0.0009(5)
C7 0.0226(7) 0.0182(7) 0.0255(7) -0.0010(5) -0.0045(6) 0.0008(6)
C13 0.0148(7) 0.0237(7) 0.0211(6) 0.0009(5) -0.0009(5) 0.0041(6)
N2 0.0264(7) 0.0285(7) 0.0316(6) -0.0003(5) 0.0071(6) 0.0029(6)
C11 0.0156(7) 0.0208(7) 0.0206(6) 0.0012(5) -0.0020(5) 0.0005(5)
C18 0.0210(7) 0.0174(7) 0.0229(6) 0.0003(5) 0.0002(6) 0.0003(6)
C15 0.0140(7) 0.0195(7) 0.0215(6) -0.0014(5) 0.0015(5) -0.0013(5)
C8 0.0195(7) 0.0200(7) 0.0285(7) 0.0024(6) 0.0034(6) -0.0007(6)
C14 0.0140(6) 0.0202(7) 0.0216(6) -0.0011(5) 0.0024(5) -0.0002(5)
C3 0.0175(7) 0.0195(7) 0.0170(6) 0.0012(5) 0.0011(5) 0.0000(6)
C2 0.0161(7) 0.0180(7) 0.0187(6) -0.0006(5) 0.0006(5) 0.0008(5)
C10 0.0187(7) 0.0153(7) 0.0184(6) -0.0008(5) 0.0018(5) 0.0007(5)
C12 0.0214(7) 0.0273(8) 0.0223(6) 0.0049(6) -0.0012(5) -0.0049(6)

loop_
_atom_type_symbol
_atom_type_description
_atom_type_scat_dispersion_real
_atom_type_scat_dispersion_imag
_atom_type_scat_source
C C 0.0033 0.0016 'International Tables Vol C Tables 4.2.6.8 and 6.1.1.4'
H H 0 0 'International Tables Vol C Tables 4.2.6.8 and 6.1.1.4'
N N 0.0061 0.0033 'International Tables Vol C Tables 4.2.6.8 and 6.1.1.4'
O O 0.0106 0.006 'International Tables Vol C Tables 4.2.6.8 and 6.1.1.4'

loop_
_geom_angle_atom_site_label_1
_geom_angle_atom_site_label_2
_geom_angle_atom_site_label_3
_geom_angle
C3 O1 C1 107.95(10)
C15 O4 C12 105.24(10)
C1 O2 C2 106.57(10)
C16 O3 C12 105.13(10)
C7 C6 C5 119.93(12)
C7 C6 H6 120
C5 C6 H6 120
C8 C9 C4 119.81(12)
C8 C9 H9 120.1
C4 C9 H9 120.1
C13 C16 O3 128.07(12)
C13 C16 C15 122.20(12)
O3 C16 C15 109.71(11)
C6 C5 C4 119.99(13)
C6 C5 H5 120
C4 C5 H5 120
N1 C17 C3 175.78(14)
C9 C4 C5 119.85(12)
C9 C4 C1 120.45(11)
C5 C4 C1 119.71(12)
O2 C1 O1 104.86(9)
O2 C1 C4 110.99(11)
O1 C1 C4 110.49(11)
O2 C1 H1 110.1
O1 C1 H1 110.1
C4 C1 H1 110.1
C6 C7 C8 120.33(13)
C6 C7 H7 119.8
C8 C7 H7 119.8
C16 C13 C14 116.55(12)
C16 C13 H13 121.7
C14 C13 H13 121.7
C15 C11 C10 116.52(12)
C15 C11 H11 121.7
C10 C11 H11 121.7
N2 C18 C3 177.03(14)
C11 C15 O4 127.72(12)
C11 C15 C16 122.29(12)
O4 C15 C16 109.95(11)
C9 C8 C7 120.10(13)
C9 C8 H8 120
C7 C8 H8 120
C10 C14 C13 121.35(12)
C10 C14 H14 119.3
C13 C14 H14 119.3
O1 C3 C17 108.55(11)
O1 C3 C18 108.65(11)
C17 C3 C18 110.51(11)
O1 C3 C2 103.96(10)
C17 C3 C2 111.44(11)
C18 C3 C2 113.40(11)
O2 C2 C10 110.36(11)
O2 C2 C3 99.66(10)
C10 C2 C3 118.42(11)
O2 C2 H2 109.3
C10 C2 H2 109.3
C3 C2 H2 109.3
C14 C10 C11 121.08(12)
C14 C10 C2 119.40(12)
C11 C10 C2 119.51(12)
O4 C12 O3 107.70(11)
O4 C12 H12A 110.2
O3 C12 H12A 110.2
O4 C12 H12B 110.2
O3 C12 H12B 110.2
H12A C12 H12B 108.5

loop_
_geom_bond_atom_site_label_1
_geom_bond_atom_site_label_2
_geom_bond_distance
N1 C17 1.1443(18)
O1 C3 1.4200(15)
O1 C1 1.4701(16)
O4 C15 1.3745(16)
O4 C12 1.4373(16)
O2 C1 1.4072(15)
O2 C2 1.4260(15)
O3 C16 1.3791(16)
O3 C12 1.4385(17)
C6 C7 1.379(2)
C6 C5 1.3929(19)
C6 H6 0.95
C9 C8 1.3869(19)
C9 C4 1.3939(19)
C9 H9 0.95
C16 C13 1.372(2)
C16 C15 1.3882(18)
C5 C4 1.3969(17)
C5 H5 0.95
C17 C3 1.4821(19)
C4 C1 1.4975(18)
C1 H1 1
C7 C8 1.3950(19)
C7 H7 0.95
C13 C14 1.4069(18)
C13 H13 0.95
N2 C18 1.1424(19)
C11 C15 1.3713(18)
C11 C10 1.4110(19)
C11 H11 0.95
C18 C3 1.4897(19)
C8 H8 0.95
C14 C10 1.3915(18)
C14 H14 0.95
C3 C2 1.5772(19)
C2 C10 1.5039(17)
C2 H2 1
C12 H12A 0.99
C12 H12B 0.99

loop_
_geom_torsion_atom_site_label_1
_geom_torsion_atom_site_label_2
_geom_torsion_atom_site_label_3
_geom_torsion_atom_site_label_4
_geom_torsion
C12 O3 C16 C13 -172.49(14)
C12 O3 C16 C15 9.17(14)
C7 C6 C5 C4 -0.2(2)
C8 C9 C4 C5 0.5(2)
C8 C9 C4 C1 -179.90(13)
C6 C5 C4 C9 -0.1(2)
C6 C5 C4 C1 -179.71(12)
C2 O2 C1 O1 -36.98(13)
C2 O2 C1 C4 -156.31(10)
C3 O1 C1 O2 15.21(13)
C3 O1 C1 C4 134.87(11)
C9 C4 C1 O2 35.48(17)
C5 C4 C1 O2 -144.92(12)
C9 C4 C1 O1 -80.42(15)
C5 C4 C1 O1 99.18(14)
C5 C6 C7 C8 0.1(2)
O3 C16 C13 C14 -178.22(12)
C15 C16 C13 C14 -0.1(2)
C10 C11 C15 O4 178.34(13)
C10 C11 C15 C16 0.9(2)
C12 O4 C15 C11 173.19(14)
C12 O4 C15 C16 -9.09(15)
C13 C16 C15 C11 -0.6(2)
O3 C16 C15 C11 177.81(12)
C13 C16 C15 O4 -178.51(12)
O3 C16 C15 O4 -0.06(15)
C4 C9 C8 C7 -0.6(2)
C6 C7 C8 C9 0.3(2)
C16 C13 C14 C10 0.5(2)
C1 O1 C3 C17 128.51(12)
C1 O1 C3 C18 -111.27(12)
C1 O1 C3 C2 9.78(13)
C1 O2 C2 C10 166.67(11)
C1 O2 C2 C3 41.35(12)
O1 C3 C2 O2 -30.63(12)
C17 C3 C2 O2 -147.36(10)
C18 C3 C2 O2 87.18(12)
O1 C3 C2 C10 -150.20(11)
C17 C3 C2 C10 93.07(14)
C18 C3 C2 C10 -32.39(16)
C13 C14 C10 C11 -0.2(2)
C13 C14 C10 C2 -178.97(12)
C15 C11 C10 C14 -0.4(2)
C15 C11 C10 C2 178.29(12)
O2 C2 C10 C14 142.52(12)
C3 C2 C10 C14 -103.62(15)
O2 C2 C10 C11 -36.23(16)
C3 C2 C10 C11 77.63(16)
C15 O4 C12 O3 14.65(14)
C16 O3 C12 O4 -14.67(14)
